data_2313046
loop_
_publ_author_name
'Kahlenberg, Volker'

_publ_section_title
;
 Crystal structures of two hydrous sodium potassium molybdates:
 Na<sub>3</sub>K(MoO<sub>4</sub>)<sub>2</sub>(H<sub>2</sub>O)<sub>9</sub>
 and NaK(MoO<sub>4</sub>)(H<sub>2</sub>O).
;
_journal_coeditor_code WM5795
_journal_issue 'Pt 6'
_journal_name_full 'Acta crystallographica. Section E, Crystallographic communications'
_journal_page_first 610
_journal_page_last 617
_journal_paper_doi 10.1107/S2056989026004779
_journal_volume 82
_journal_year 2026
_chemical_formula_iupac 'Na3 K (Mo O4)2 (H2 O)9'
_chemical_formula_moiety 'Mo2 O8 4-, 9(H2 O), K +, 3(Na +)'
_chemical_formula_sum 'H18 K Mo2 Na3 O17'
_chemical_formula_weight 590.09
_chemical_name_systematic
;
Trisodium potassium bis(orthomolybdate) nonahydrate
;
_space_group_IT_number 176
_space_group_name_Hall '-P 6c'
_space_group_name_H-M_alt 'P 63/m'
_symmetry_cell_setting hexagonal
_symmetry_space_group_name_Hall '-P 6c'
_symmetry_space_group_name_H-M 'P 63/m'
_atom_sites_solution_hydrogens mixed
_atom_sites_solution_primary direct
_atom_sites_solution_secondary difmap
_audit_conform_dict_name cif_core.dic
_audit_conform_dict_version 2.4.3
_audit_creation_method 'WinGX routine CIF_UPDATE'
_cell_angle_alpha 90
_cell_angle_beta 90
_cell_angle_gamma 120
_cell_formula_units_Z 2
_cell_length_a 9.4974(11)
_cell_length_b 9.4974(11)
_cell_length_c 12.2139(14)
_cell_measurement_reflns_used 2517
_cell_measurement_temperature 193(2)
_cell_measurement_theta_max 29.674
_cell_measurement_theta_min 4.909
_cell_volume 954.10(19)
_computing_cell_refinement
;
CrysAlisPro (Rigaku OD, 2020)
;
_computing_data_collection
;
CrysAlisPro (Rigaku OD, 2020)
;
_computing_data_reduction
;
CrysAlisPro (Rigaku OD, 2020)
;
_computing_molecular_graphics
;
<i>VESTA-3</i> (Momma & Izumi, 2011)
;
_computing_publication_material
;
WinGX (Farrugia, 2012)
;
_computing_structure_refinement
;
SHELXL97 (Sheldrick, 2008)
;
_computing_structure_solution
;
SIR2004 (Burla <i>et al.</i>,  2005)
;
_diffrn_ambient_temperature 193(2)
_diffrn_detector 'CCD plate'
_diffrn_detector_area_resol_mean 10.3575
_diffrn_measured_fraction_theta_full 0.998
_diffrn_measured_fraction_theta_max 0.998
_diffrn_measurement_device 'four-circle diffractometer'
_diffrn_measurement_device_type 'Xcalibur, Ruby, Gemini ultra'
_diffrn_measurement_method '\w scans'
_diffrn_radiation_monochromator graphite
_diffrn_radiation_probe x-ray
_diffrn_radiation_type MoK\a
_diffrn_radiation_wavelength 0.71073
_diffrn_reflns_av_R_equivalents 0.0463
_diffrn_reflns_av_unetI/netI 0.0227
_diffrn_reflns_limit_h_max 12
_diffrn_reflns_limit_h_min -12
_diffrn_reflns_limit_k_max 12
_diffrn_reflns_limit_k_min -11
_diffrn_reflns_limit_l_max 15
_diffrn_reflns_limit_l_min -16
_diffrn_reflns_number 7218
_diffrn_reflns_theta_full 27.87
_diffrn_reflns_theta_max 27.87
_diffrn_reflns_theta_min 3.34
_diffrn_source 'fine-focus sealed X-ray tube'
_exptl_absorpt_coefficient_mu 1.669
_exptl_absorpt_correction_T_max 0.995
_exptl_absorpt_correction_T_min 0.981
_exptl_absorpt_correction_type analytical
_exptl_absorpt_process_details
;
[CrysAlisPro (Rigaku OD, 2020).
Analytical numeric absorption correction using a multifaceted crystal
       model based on expressions derived by (Clark & Reid, 1995)]
;
_exptl_crystal_colour colourless
_exptl_crystal_density_diffrn 2.054
_exptl_crystal_density_method 'not measured'
_exptl_crystal_description 'lath-shaped fragment'
_exptl_crystal_F_000 580
_exptl_crystal_size_max 0.429
_exptl_crystal_size_mid 0.088
_exptl_crystal_size_min 0.062
_refine_diff_density_max 1.155
_refine_diff_density_min -0.639
_refine_ls_extinction_coef 0.0051(10)
_refine_ls_extinction_expression Fc^*^=kFc[1+0.001xFc^2^\l^3^/sin(2\q)]^-1/4^
_refine_ls_extinction_method SHELXL
_refine_ls_goodness_of_fit_ref 1.094
_refine_ls_hydrogen_treatment mixed
_refine_ls_matrix_type full
_refine_ls_number_parameters 49
_refine_ls_number_reflns 800
_refine_ls_number_restraints 5
_refine_ls_restrained_S_all 1.091
_refine_ls_R_factor_all 0.0281
_refine_ls_R_factor_gt 0.0223
_refine_ls_shift/su_max 0.001
_refine_ls_shift/su_mean 0
_refine_ls_structure_factor_coef Fsqd
_refine_ls_weighting_details 'calc w=1/[\s^2^(Fo^2^)+(0.0297P)^2^+0.6304P] where P=(Fo^2^+2Fc^2^)/3'
_refine_ls_weighting_scheme calc
_refine_ls_wR_factor_gt 0.0563
_refine_ls_wR_factor_ref 0.06
_reflns_number_gt 697
_reflns_number_total 800
_reflns_threshold_expression >2\s(I)
_cod_data_source_file wm5795.cif
_cod_data_source_block Na3KMoO42H2O9
_cod_database_code 2313046

loop_
_symmetry_equiv_pos_as_xyz
'x, y, z'
'x-y, x, z+1/2'
'-y, x-y, z'
'-x, -y, z+1/2'
'-x+y, -x, z'
'y, -x+y, z+1/2'
'-x, -y, -z'
'-x+y, -x, -z-1/2'
'y, -x+y, -z'
'x, y, -z-1/2'
'x-y, x, -z'
'-y, x-y, -z-1/2'

loop_
_atom_site_type_symbol
_atom_site_label
_atom_site_fract_x
_atom_site_fract_y
_atom_site_fract_z
_atom_site_U_iso_or_equiv
_atom_site_adp_type
_atom_site_calc_flag
_atom_site_refinement_flags
_atom_site_occupancy
_atom_site_symmetry_multiplicity
_atom_site_disorder_assembly
_atom_site_disorder_group
Mo Mo 0.33333 0.66667 0.97769(2) 0.01574(14) Uani d S 1 3 . .
Na Na 0.16850(16) 0.45384(16) 0.25 0.0222(3) Uani d S 1 2 . .
K K 0 0 0.25 0.0362(3) Uani d S 1 6 . .
O O1 0.33333 0.66667 0.1213(2) 0.0190(6) Uani d S 1 3 . .
O O2 0.1881(2) 0.4711(2) 0.93025(14) 0.0260(4) Uani d . 1 1 . .
O O3W 0.4008(3) 0.4183(3) 0.25 0.0275(5) Uani d SD 1 2 . .
H H3 0.428(3) 0.383(3) 0.1942(4) 0.033 Uiso d D 1 1 . .
O O4W 0.0281(2) 0.2565(2) 0.11551(15) 0.0320(4) Uani d D 1 1 . .
H H41 -0.0704(15) 0.236(4) 0.110(2) 0.038 Uiso d D 1 1 . .
H H42 0.074(3) 0.307(4) 0.0563(16) 0.038 Uiso d D 1 1 . .

loop_
_atom_site_aniso_label
_atom_site_aniso_U_11
_atom_site_aniso_U_22
_atom_site_aniso_U_33
_atom_site_aniso_U_12
_atom_site_aniso_U_13
_atom_site_aniso_U_23
Mo 0.01825(16) 0.01825(16) 0.0107(2) 0.00912(8) 0 0
Na 0.0222(7) 0.0200(6) 0.0219(6) 0.0086(5) 0 0
K 0.0325(5) 0.0325(5) 0.0438(8) 0.0162(2) 0 0
O1 0.0210(9) 0.0210(9) 0.0152(13) 0.0105(4) 0 0
O2 0.0277(9) 0.0240(9) 0.0233(9) 0.0106(7) -0.0061(7) -0.0050(7)
O3W 0.0396(15) 0.0378(14) 0.0172(11) 0.0283(13) 0 0
O4W 0.0249(9) 0.0384(11) 0.0281(9) 0.0125(9) -0.0010(8) -0.0002(8)

loop_
_atom_type_symbol
_atom_type_description
_atom_type_scat_dispersion_real
_atom_type_scat_dispersion_imag
_atom_type_scat_source
H H 0 0 'International Tables Vol C Tables 4.2.6.8 and 6.1.1.4'
K K 0.2009 0.2494 'International Tables Vol C Tables 4.2.6.8 and 6.1.1.4'
Mo Mo -1.6832 0.6857 'International Tables Vol C Tables 4.2.6.8 and 6.1.1.4'
Na Na 0.0362 0.0249 'International Tables Vol C Tables 4.2.6.8 and 6.1.1.4'
O O 0.0106 0.006 'International Tables Vol C Tables 4.2.6.8 and 6.1.1.4'

loop_
_exptl_crystal_face_index_h
_exptl_crystal_face_index_k
_exptl_crystal_face_index_l
_exptl_crystal_face_perp_dist
0 0 1 0.2082
2 -1 0 0.0198
0 1 0 0.0409
0 -1 0 0.0213
-4 2 -16 0.2031
7 -4 15 0.1486
13 -10 0 0.0205
-13 8 0 0.0638

loop_
_geom_angle_atom_site_label_1
_geom_angle_atom_site_label_2
_geom_angle_atom_site_label_3
_geom_angle_site_symmetry_1
_geom_angle_site_symmetry_3
_geom_angle
_geom_angle_publ_flag
O1 Mo O2 1_556 5_565 109.13(6) y
O1 Mo O2 1_556 . 109.13(6) y
O2 Mo O2 5_565 . 109.81(6) y
O1 Mo O2 1_556 3_665 109.13(6) y
O2 Mo O2 5_565 3_665 109.81(6) y
O2 Mo O2 . 3_665 109.81(6) y
O4W Na O4W . 10_556 89.02(10) y
O4W Na O3W . . 94.79(8) y
O4W Na O3W 10_556 . 94.79(8) y
O4W Na O1 . 8_566 175.15(8) y
O4W Na O1 10_556 8_566 94.84(7) y
O3W Na O1 . 8_566 81.99(6) y
O4W Na O1 . . 94.84(7) y
O4W Na O1 10_556 . 175.15(8) y
O3W Na O1 . . 81.99(6) y
O1 Na O1 8_566 . 81.15(11) y
O4W Na O3W . 8_566 101.09(8) y
O4W Na O3W 10_556 8_566 101.09(8) y
O3W Na O3W . 8_566 157.63(10) y
O1 Na O3W 8_566 8_566 81.06(6) y
O1 Na O3W . 8_566 81.06(6) y
O4W K O4W 3 10_556 131.88(2) y
O4W K O4W 3 12_556 70.73(8) y
O4W K O4W 10_556 12_556 89.86(6) y
O4W K O4W 3 8_556 131.88(2) y
O4W K O4W 10_556 8_556 89.86(6) y
O4W K O4W 12_556 8_556 89.86(6) y
O4W K O4W 3 . 89.86(5) y
O4W K O4W 10_556 . 70.73(8) y
O4W K O4W 12_556 . 131.88(2) y
O4W K O4W 8_556 . 131.88(2) y
O4W K O4W 3 5 89.85(5) y
O4W K O4W 10_556 5 131.88(2) y
O4W K O4W 12_556 5 131.88(2) y
O4W K O4W 8_556 5 70.73(8) y
O4W K O4W . 5 89.86(6) y

loop_
_geom_bond_atom_site_label_1
_geom_bond_atom_site_label_2
_geom_bond_site_symmetry_2
_geom_bond_distance
_geom_bond_publ_flag
Mo O1 1_556 1.753(3) y
Mo O2 5_565 1.7683(16) y
Mo O2 . 1.7683(16) y
Mo O2 3_665 1.7683(16) y
Na O4W . 2.343(2) y
Na O4W 10_556 2.343(2) y
Na O3W . 2.392(3) y
Na O1 8_566 2.418(2) y
Na O1 . 2.418(2) y
Na O3W 8_566 2.437(3) y
K O4W 3 2.8381(19) y
K O4W 10_556 2.8381(19) y
K O4W 12_556 2.8381(19) y
K O4W 8_556 2.8381(19) y
K O4W . 2.8381(19) y
K O4W 5 2.8381(19) y

loop_
_geom_hbond_atom_site_label_D
_geom_hbond_atom_site_label_H
_geom_hbond_atom_site_label_A
_geom_hbond_site_symmetry_A
_geom_hbond_distance_DH
_geom_hbond_distance_HA
_geom_hbond_distance_DA
_geom_hbond_angle_DHA
O3W H3 O2 9_556 0.853(9) 1.943(10) 2.793(2) 174(3)
O4W H41 O2 11_556 0.858(10) 1.899(12) 2.746(2) 169(3)
O4W H42 O2 1_554 0.855(10) 2.071(12) 2.913(3) 168(3)
